data_4117354
loop_
_publ_author_name
'Michael E. Tauchert'
'Christopher D. Incarvito'
'Arnold L. Rheingold'
'Robert G. Bergman'
'Jonathan A. Ellman'

_publ_contact_author_address
;
Department of Chemistry
Yale University
New Haven, CT 06520
United States
;
_publ_contact_author_email jonathan.ellman@yale.edu
_publ_contact_author_name 'Jonathan A. Ellman'
_publ_section_title
;
 Mechanism of the Rhodium(III)-Catalyzed Arylation of Imines via C-H Bond
 Functionalization: Inhibition by Substrate
;
_journal_name_full 'Journal of the American Chemical Society'
_journal_page_first 1482
_journal_page_last 1485
_journal_paper_doi 10.1021/ja211110h
_journal_volume 134
_journal_year 2012
_chemical_formula_sum 'C32 H32 F6 N2 Rh Sb'
_chemical_formula_weight 783.26
_chemical_name_systematic
; 
 complex 5
;
_space_group_IT_number 19
_symmetry_cell_setting orthorhombic
_symmetry_space_group_name_Hall 'P 2ac 2ab'
_symmetry_space_group_name_H-M 'P 21 21 21'
_atom_sites_solution_hydrogens geom
_atom_sites_solution_primary direct
_atom_sites_solution_secondary difmap
_audit_creation_method SHELXL-97
_cell_angle_alpha 90.00
_cell_angle_beta 90.00
_cell_angle_gamma 90.00
_cell_formula_units_Z 4
_cell_length_a 13.046(3)
_cell_length_b 13.991(3)
_cell_length_c 16.446(3)
_cell_measurement_reflns_used 9977
_cell_measurement_temperature 100(2)
_cell_measurement_theta_max 30.51
_cell_measurement_theta_min 2.47
_cell_volume 3001.8(11)
_computing_cell_refinement 'Bruker SAINT'
_computing_data_collection 'Bruker APEX2'
_computing_data_reduction 'Bruker SAINT, SADABS and XPREP'
_computing_molecular_graphics 'Bruker SHELXTL'
_computing_publication_material 'Bruker SHELXTL'
_computing_structure_refinement 'SHELXL-97 (Sheldrick, 2008)'
_computing_structure_solution 'SHELXS-97 (Sheldrick, 2008)'
_diffrn_ambient_temperature 100(2)
_diffrn_measured_fraction_theta_full 0.997
_diffrn_measured_fraction_theta_max 0.997
_diffrn_measurement_device_type 'Bruker APEX-II CCD'
_diffrn_measurement_method '\w scans'
_diffrn_radiation_monochromator graphite
_diffrn_radiation_source 'fine-focus sealed tube'
_diffrn_radiation_type MoK\a
_diffrn_radiation_wavelength 0.71073
_diffrn_reflns_av_R_equivalents 0.0300
_diffrn_reflns_av_sigmaI/netI 0.0139
_diffrn_reflns_limit_h_max 18
_diffrn_reflns_limit_h_min -18
_diffrn_reflns_limit_k_max 19
_diffrn_reflns_limit_k_min -19
_diffrn_reflns_limit_l_max 23
_diffrn_reflns_limit_l_min -20
_diffrn_reflns_number 153584
_diffrn_reflns_theta_full 30.55
_diffrn_reflns_theta_max 30.55
_diffrn_reflns_theta_min 1.91
_exptl_absorpt_coefficient_mu 1.512
_exptl_absorpt_correction_T_max 0.7461
_exptl_absorpt_correction_T_min 0.6632
_exptl_absorpt_correction_type empirical
_exptl_absorpt_process_details SADABS
_exptl_crystal_colour yellow
_exptl_crystal_density_diffrn 1.733
_exptl_crystal_description plate
_exptl_crystal_F_000 1552
_exptl_crystal_size_max 0.3
_exptl_crystal_size_mid 0.3
_exptl_crystal_size_min 0.1
_refine_diff_density_max 0.857
_refine_diff_density_min -0.381
_refine_diff_density_rms 0.065
_refine_ls_abs_structure_details 'Flack H D (1983), Acta Cryst. A39, 876-881'
_refine_ls_abs_structure_Flack -0.003(11)
_refine_ls_extinction_method none
_refine_ls_goodness_of_fit_ref 1.080
_refine_ls_hydrogen_treatment constr
_refine_ls_matrix_type full
_refine_ls_number_parameters 384
_refine_ls_number_reflns 9171
_refine_ls_number_restraints 0
_refine_ls_restrained_S_all 1.080
_refine_ls_R_factor_all 0.0215
_refine_ls_R_factor_gt 0.0198
_refine_ls_shift/su_max 0.002
_refine_ls_shift/su_mean 0.000
_refine_ls_structure_factor_coef Fsqd
_refine_ls_weighting_details 'calc w=1/[\s^2^(Fo^2^)+(0.0197P)^2^+2.0877P] where P=(Fo^2^+2Fc^2^)/3'
_refine_ls_weighting_scheme calc
_refine_ls_wR_factor_gt 0.0453
_refine_ls_wR_factor_ref 0.0468
_reflns_number_gt 8897
_reflns_number_total 9171
_reflns_threshold_expression >2sigma(I)
_cod_data_source_file ja211110h_si_002_1.cif
_cod_data_source_block complex5
_cod_original_cell_volume 3002.0(10)
_cod_database_code 4117354

loop_
_symmetry_equiv_pos_as_xyz
'x, y, z'
'-x+1/2, -y, z+1/2'
'-x, y+1/2, -z+1/2'
'x+1/2, -y+1/2, -z'

loop_
_atom_site_label
_atom_site_type_symbol
_atom_site_fract_x
_atom_site_fract_y
_atom_site_fract_z
_atom_site_U_iso_or_equiv
_atom_site_adp_type
_atom_site_occupancy
_atom_site_symmetry_multiplicity
_atom_site_calc_flag
_atom_site_refinement_flags
Rh1 Rh 0.185009(10) 0.891891(10) 0.232302(8) 0.01422(3) Uani 1 1 d .
Sb1 Sb 0.259573(10) 0.449166(10) 0.014756(8) 0.02447(3) Uani 1 1 d .
F1 F 0.17402(12) 0.38682(12) -0.05985(10) 0.0432(4) Uani 1 1 d .
F2 F 0.27566(13) 0.55106(13) -0.05841(9) 0.0438(4) Uani 1 1 d .
F3 F 0.34686(13) 0.51460(13) 0.08654(10) 0.0453(4) Uani 1 1 d .
F4 F 0.2454(3) 0.35040(13) 0.08914(11) 0.0767(7) Uani 1 1 d .
F5 F 0.37234(13) 0.38712(16) -0.03201(12) 0.0631(6) Uani 1 1 d .
F6 F 0.14626(13) 0.51220(13) 0.05900(12) 0.0494(5) Uani 1 1 d .
N2 N 0.28252(12) 0.86214(12) 0.33647(10) 0.0167(3) Uani 1 1 d .
N1 N 0.29032(12) 0.98851(12) 0.18015(10) 0.0172(3) Uani 1 1 d .
C1 C 0.29428(14) 1.07719(13) 0.21443(11) 0.0173(3) Uani 1 1 d .
C2 C 0.36730(16) 1.14414(15) 0.18896(13) 0.0232(4) Uani 1 1 d .
H2 H 0.3708 1.2051 0.2142 0.028 Uiso 1 1 calc R
C3 C 0.43421(16) 1.12099(16) 0.12690(13) 0.0252(4) Uani 1 1 d .
H3 H 0.4857 1.1650 0.1105 0.030 Uiso 1 1 calc R
C4 C 0.42566(15) 1.03278(15) 0.08859(12) 0.0227(4) Uani 1 1 d .
H4 H 0.4685 1.0167 0.0439 0.027 Uiso 1 1 calc R
C5 C 0.35307(15) 0.96888(14) 0.11727(12) 0.0198(4) Uani 1 1 d .
H5 H 0.3473 0.9084 0.0914 0.024 Uiso 1 1 calc R
C6 C 0.21669(14) 1.09261(13) 0.27787(11) 0.0176(3) Uani 1 1 d .
C7 C 0.20542(15) 1.17969(14) 0.31894(12) 0.0205(4) Uani 1 1 d .
H7 H 0.2500 1.2316 0.3071 0.025 Uiso 1 1 calc R
C8 C 0.12880(16) 1.18995(15) 0.37714(12) 0.0220(4) Uani 1 1 d .
H8 H 0.1211 1.2487 0.4054 0.026 Uiso 1 1 calc R
C9 C 0.06382(15) 1.11407(16) 0.39370(12) 0.0213(4) Uani 1 1 d .
H9 H 0.0111 1.1212 0.4331 0.026 Uiso 1 1 calc R
C10 C 0.07539(15) 1.02724(14) 0.35291(12) 0.0197(4) Uani 1 1 d .
H10 H 0.0306 0.9758 0.3655 0.024 Uiso 1 1 calc R
C11 C 0.15128(14) 1.01427(13) 0.29411(11) 0.0164(3) Uani 1 1 d .
C12 C 0.38625(15) 0.85734(14) 0.34029(12) 0.0187(3) Uani 1 1 d .
C13 C 0.43721(16) 0.84995(15) 0.41467(12) 0.0223(4) Uani 1 1 d .
H13 H 0.5100 0.8509 0.4160 0.027 Uiso 1 1 calc R
C14 C 0.38304(16) 0.84130(14) 0.48620(13) 0.0242(4) Uani 1 1 d .
H14 H 0.4175 0.8353 0.5368 0.029 Uiso 1 1 calc R
C15 C 0.27691(16) 0.84155(14) 0.48221(13) 0.0236(4) Uani 1 1 d .
H15 H 0.2368 0.8333 0.5299 0.028 Uiso 1 1 calc R
C16 C 0.23067(16) 0.85412(14) 0.40736(11) 0.0205(4) Uani 1 1 d .
H16 H 0.1580 0.8573 0.4056 0.025 Uiso 1 1 calc R
C17 C 0.44992(14) 0.85342(15) 0.26552(13) 0.0223(4) Uani 1 1 d .
C18 C 0.43591(18) 0.78039(18) 0.20958(13) 0.0286(5) Uani 1 1 d .
H18 H 0.3811 0.7363 0.2161 0.034 Uiso 1 1 calc R
C19 C 0.5027(2) 0.7719(2) 0.14357(15) 0.0391(6) Uani 1 1 d .
H19 H 0.4934 0.7221 0.1050 0.047 Uiso 1 1 calc R
C20 C 0.5824(2) 0.8360(2) 0.13449(16) 0.0426(7) Uani 1 1 d .
H20 H 0.6272 0.8305 0.0892 0.051 Uiso 1 1 calc R
C21 C 0.59779(18) 0.9080(2) 0.19053(16) 0.0397(6) Uani 1 1 d .
H21 H 0.6531 0.9515 0.1838 0.048 Uiso 1 1 calc R
C22 C 0.53242(16) 0.91688(18) 0.25677(14) 0.0298(5) Uani 1 1 d .
H22 H 0.5435 0.9657 0.2959 0.036 Uiso 1 1 calc R
C23 C 0.16067(15) 0.78323(14) 0.13021(12) 0.0190(4) Uani 1 1 d .
C24 C 0.14402(15) 0.73707(13) 0.20491(12) 0.0190(3) Uani 1 1 d .
C25 C 0.06307(14) 0.78751(14) 0.24848(11) 0.0188(4) Uani 1 1 d .
C26 C 0.02681(15) 0.86257(14) 0.19727(12) 0.0198(4) Uani 1 1 d .
C27 C 0.09120(16) 0.86517(14) 0.12655(12) 0.0200(4) Uani 1 1 d .
C28 C 0.22874(18) 0.75064(16) 0.06261(13) 0.0270(4) Uani 1 1 d .
H28A H 0.2948 0.7300 0.0850 0.041 Uiso 1 1 calc R
H28B H 0.2397 0.8035 0.0245 0.041 Uiso 1 1 calc R
H28C H 0.1963 0.6971 0.0341 0.041 Uiso 1 1 calc R
C29 C 0.19472(17) 0.64768(14) 0.23452(15) 0.0279(4) Uani 1 1 d .
H29A H 0.1457 0.5946 0.2324 0.042 Uiso 1 1 calc R
H29B H 0.2178 0.6569 0.2907 0.042 Uiso 1 1 calc R
H29C H 0.2538 0.6330 0.1999 0.042 Uiso 1 1 calc R
C30 C 0.01128(16) 0.75093(16) 0.32339(13) 0.0254(4) Uani 1 1 d .
H30A H -0.0220 0.8041 0.3518 0.038 Uiso 1 1 calc R
H30B H 0.0623 0.7214 0.3592 0.038 Uiso 1 1 calc R
H30C H -0.0403 0.7033 0.3082 0.038 Uiso 1 1 calc R
C31 C -0.06536(16) 0.92425(16) 0.21124(14) 0.0263(4) Uani 1 1 d .
H31A H -0.0526 0.9883 0.1893 0.039 Uiso 1 1 calc R
H31B H -0.0790 0.9288 0.2697 0.039 Uiso 1 1 calc R
H31C H -0.1248 0.8961 0.1838 0.039 Uiso 1 1 calc R
C32 C 0.07776(19) 0.92937(17) 0.05446(14) 0.0298(5) Uani 1 1 d .
H32A H 0.0359 0.8969 0.0134 0.045 Uiso 1 1 calc R
H32B H 0.1450 0.9447 0.0314 0.045 Uiso 1 1 calc R
H32C H 0.0435 0.9884 0.0714 0.045 Uiso 1 1 calc R

loop_
_atom_site_aniso_label
_atom_site_aniso_U_11
_atom_site_aniso_U_22
_atom_site_aniso_U_33
_atom_site_aniso_U_23
_atom_site_aniso_U_13
_atom_site_aniso_U_12
Rh1 0.01513(6) 0.01288(5) 0.01466(5) 0.00055(5) -0.00023(5) -0.00056(5)
Sb1 0.02447(6) 0.02609(7) 0.02284(6) -0.00343(5) -0.00148(5) 0.00872(5)
F1 0.0377(8) 0.0376(8) 0.0543(9) -0.0087(7) -0.0169(7) 0.0004(7)
F2 0.0480(9) 0.0509(9) 0.0327(7) 0.0101(7) 0.0008(6) -0.0101(8)
F3 0.0483(9) 0.0479(9) 0.0398(8) -0.0167(7) -0.0187(7) 0.0133(7)
F4 0.157(2) 0.0310(9) 0.0420(9) 0.0106(7) -0.0104(14) 0.0011(13)
F5 0.0371(8) 0.0890(14) 0.0631(12) -0.0475(11) -0.0170(8) 0.0358(9)
F6 0.0328(8) 0.0455(9) 0.0698(12) -0.0124(9) 0.0252(8) 0.0031(7)
N2 0.0173(7) 0.0161(7) 0.0167(7) -0.0011(6) -0.0007(5) 0.0012(5)
N1 0.0174(7) 0.0165(7) 0.0178(7) 0.0006(6) 0.0007(5) 0.0006(5)
C1 0.0168(8) 0.0171(8) 0.0179(8) 0.0014(6) -0.0020(6) -0.0014(6)
C2 0.0229(9) 0.0207(9) 0.0260(10) -0.0015(8) 0.0006(7) -0.0040(7)
C3 0.0229(9) 0.0257(11) 0.0270(9) 0.0022(8) 0.0039(7) -0.0075(8)
C4 0.0209(9) 0.0259(10) 0.0212(9) 0.0030(8) 0.0034(7) -0.0007(7)
C5 0.0206(8) 0.0194(9) 0.0193(8) 0.0011(7) 0.0010(7) -0.0002(7)
C6 0.0160(7) 0.0168(8) 0.0202(8) -0.0009(7) -0.0021(6) 0.0010(6)
C7 0.0213(9) 0.0176(8) 0.0226(9) -0.0013(7) -0.0009(7) -0.0021(7)
C8 0.0248(9) 0.0192(9) 0.0219(9) -0.0046(7) -0.0033(7) 0.0040(7)
C9 0.0203(8) 0.0232(9) 0.0204(8) -0.0021(8) -0.0004(7) 0.0045(8)
C10 0.0174(8) 0.0190(9) 0.0228(9) -0.0002(7) 0.0013(7) -0.0003(7)
C11 0.0166(7) 0.0163(8) 0.0164(7) -0.0001(6) -0.0019(6) 0.0008(6)
C12 0.0187(8) 0.0162(8) 0.0212(9) -0.0008(7) -0.0035(7) 0.0020(7)
C13 0.0217(9) 0.0218(9) 0.0233(9) -0.0017(8) -0.0067(7) 0.0013(7)
C14 0.0333(10) 0.0203(9) 0.0190(8) -0.0006(8) -0.0072(8) 0.0035(8)
C15 0.0307(10) 0.0223(9) 0.0178(8) 0.0004(8) 0.0007(8) 0.0032(7)
C16 0.0228(9) 0.0196(8) 0.0190(8) 0.0011(7) 0.0014(7) 0.0019(7)
C17 0.0179(8) 0.0276(9) 0.0214(8) 0.0018(8) -0.0014(7) 0.0065(7)
C18 0.0271(10) 0.0350(12) 0.0237(10) -0.0035(9) -0.0013(8) 0.0113(9)
C19 0.0405(13) 0.0512(16) 0.0257(11) -0.0040(11) 0.0005(10) 0.0248(12)
C20 0.0285(12) 0.068(2) 0.0310(12) 0.0131(13) 0.0104(10) 0.0214(12)
C21 0.0212(10) 0.0626(18) 0.0351(12) 0.0152(12) 0.0039(9) 0.0077(11)
C22 0.0209(9) 0.0409(12) 0.0276(10) 0.0071(9) -0.0014(8) 0.0030(8)
C23 0.0237(9) 0.0145(8) 0.0190(8) -0.0023(7) -0.0004(7) -0.0034(7)
C24 0.0216(8) 0.0124(8) 0.0229(8) -0.0004(7) -0.0011(7) -0.0029(7)
C25 0.0177(7) 0.0185(8) 0.0204(9) 0.0018(7) -0.0012(6) -0.0027(6)
C26 0.0197(8) 0.0167(8) 0.0230(9) -0.0006(7) -0.0040(7) -0.0026(7)
C27 0.0246(9) 0.0159(8) 0.0194(8) 0.0007(7) -0.0042(7) -0.0035(7)
C28 0.0353(11) 0.0244(10) 0.0215(9) -0.0080(8) 0.0027(8) -0.0027(8)
C29 0.0308(10) 0.0157(8) 0.0373(10) 0.0063(9) 0.0036(10) 0.0019(8)
C30 0.0232(9) 0.0285(11) 0.0244(9) 0.0062(8) 0.0018(8) -0.0048(8)
C31 0.0213(9) 0.0248(10) 0.0328(11) -0.0028(8) -0.0060(8) 0.0036(7)
C32 0.0380(12) 0.0275(11) 0.0240(10) 0.0071(8) -0.0074(9) -0.0043(9)

loop_
_atom_type_symbol
_atom_type_description
_atom_type_scat_dispersion_real
_atom_type_scat_dispersion_imag
_atom_type_scat_source
C C 0.0033 0.0016 'International Tables Vol C Tables 4.2.6.8 and 6.1.1.4'
H H 0.0000 0.0000 'International Tables Vol C Tables 4.2.6.8 and 6.1.1.4'
N N 0.0061 0.0033 'International Tables Vol C Tables 4.2.6.8 and 6.1.1.4'
F F 0.0171 0.0103 'International Tables Vol C Tables 4.2.6.8 and 6.1.1.4'
Rh Rh -1.1178 0.9187 'International Tables Vol C Tables 4.2.6.8 and 6.1.1.4'
Sb Sb -0.5866 1.5461 'International Tables Vol C Tables 4.2.6.8 and 6.1.1.4'

loop_
_geom_angle_atom_site_label_1
_geom_angle_atom_site_label_2
_geom_angle_atom_site_label_3
_geom_angle
C11 Rh1 N1 78.77(7)
C11 Rh1 C27 115.12(7)
N1 Rh1 C27 98.78(7)
C11 Rh1 N2 83.93(7)
N1 Rh1 N2 93.55(6)
C27 Rh1 N2 158.94(7)
C11 Rh1 C25 110.17(8)
N1 Rh1 C25 162.93(6)
C27 Rh1 C25 64.40(7)
N2 Rh1 C25 101.71(7)
C11 Rh1 C26 94.90(7)
N1 Rh1 C26 128.99(7)
C27 Rh1 C26 38.61(8)
N2 Rh1 C26 136.52(7)
C25 Rh1 C26 38.23(7)
C11 Rh1 C24 147.89(7)
N1 Rh1 C24 133.02(7)
C27 Rh1 C24 62.78(7)
N2 Rh1 C24 96.39(7)
C25 Rh1 C24 38.16(7)
C26 Rh1 C24 63.03(7)
C11 Rh1 C23 153.39(7)
N1 Rh1 C23 102.58(7)
C27 Rh1 C23 38.27(7)
N2 Rh1 C23 122.17(7)
C25 Rh1 C23 62.75(7)
C26 Rh1 C23 63.25(7)
C24 Rh1 C23 35.86(7)
F4 Sb1 F6 90.91(11)
F4 Sb1 F5 90.22(12)
F6 Sb1 F5 178.65(9)
F4 Sb1 F1 91.47(9)
F6 Sb1 F1 90.20(8)
F5 Sb1 F1 89.04(8)
F4 Sb1 F2 178.48(9)
F6 Sb1 F2 88.83(8)
F5 Sb1 F2 90.05(10)
F1 Sb1 F2 90.02(8)
F4 Sb1 F3 90.51(10)
F6 Sb1 F3 90.28(8)
F5 Sb1 F3 90.44(8)
F1 Sb1 F3 177.95(8)
F2 Sb1 F3 87.99(8)
C16 N2 C12 117.06(17)
C16 N2 Rh1 113.73(12)
C12 N2 Rh1 129.03(13)
C5 N1 C1 118.67(17)
C5 N1 Rh1 125.26(13)
C1 N1 Rh1 116.07(12)
N1 C1 C2 120.71(17)
N1 C1 C6 113.64(16)
C2 C1 C6 125.65(17)
C3 C2 C1 119.60(19)
C2 C3 C4 119.49(19)
C5 C4 C3 118.27(19)
N1 C5 C4 123.05(19)
C7 C6 C11 121.30(17)
C7 C6 C1 122.84(17)
C11 C6 C1 115.84(16)
C8 C7 C6 119.79(18)
C9 C8 C7 119.72(19)
C8 C9 C10 120.41(18)
C11 C10 C9 121.52(18)
C10 C11 C6 117.26(17)
C10 C11 Rh1 127.41(14)
C6 C11 Rh1 115.23(13)
N2 C12 C13 121.28(19)
N2 C12 C17 121.44(17)
C13 C12 C17 117.16(17)
C14 C13 C12 120.70(19)
C13 C14 C15 118.2(2)
C16 C15 C14 118.6(2)
N2 C16 C15 124.06(19)
C18 C17 C22 120.0(2)
C18 C17 C12 120.18(19)
C22 C17 C12 119.4(2)
C17 C18 C19 119.7(2)
C20 C19 C18 119.9(3)
C21 C20 C19 120.7(2)
C20 C21 C22 120.0(3)
C21 C22 C17 119.7(2)
C24 C23 C27 107.49(17)
C24 C23 C28 127.03(18)
C27 C23 C28 125.23(18)
C24 C23 Rh1 71.64(11)
C27 C23 Rh1 66.13(10)
C28 C23 Rh1 131.80(14)
C23 C24 C25 108.61(17)
C23 C24 C29 126.91(19)
C25 C24 C29 124.38(18)
C23 C24 Rh1 72.50(11)
C25 C24 Rh1 67.19(10)
C29 C24 Rh1 128.84(14)
C26 C25 C24 107.83(16)
C26 C25 C30 126.04(18)
C24 C25 C30 124.50(17)
C26 C25 Rh1 71.11(11)
C24 C25 Rh1 74.65(11)
C30 C25 Rh1 131.36(14)
C25 C26 C27 107.64(17)
C25 C26 C31 126.85(19)
C27 C26 C31 125.42(18)
C25 C26 Rh1 70.66(11)
C27 C26 Rh1 69.85(11)
C31 C26 Rh1 127.64(14)
C26 C27 C23 108.03(17)
C26 C27 C32 126.03(19)
C23 C27 C32 125.11(19)
C26 C27 Rh1 71.54(11)
C23 C27 Rh1 75.60(11)
C32 C27 Rh1 126.88(14)

loop_
_geom_bond_atom_site_label_1
_geom_bond_atom_site_label_2
_geom_bond_distance
Rh1 C11 2.0393(19)
Rh1 N1 2.1096(16)
Rh1 C27 2.1593(19)
Rh1 N2 2.1741(16)
Rh1 C25 2.1758(19)
Rh1 C26 2.182(2)
Rh1 C24 2.2761(19)
Rh1 C23 2.2871(19)
Sb1 F4 1.8548(17)
Sb1 F6 1.8689(15)
Sb1 F5 1.8735(15)
Sb1 F1 1.8740(15)
Sb1 F2 1.8773(16)
Sb1 F3 1.8784(16)
N2 C16 1.353(2)
N2 C12 1.356(2)
N1 C5 1.347(2)
N1 C1 1.364(2)
C1 C2 1.400(3)
C1 C6 1.470(3)
C2 C3 1.382(3)
C3 C4 1.390(3)
C4 C5 1.385(3)
C6 C7 1.401(3)
C6 C11 1.415(3)
C7 C8 1.391(3)
C8 C9 1.386(3)
C9 C10 1.396(3)
C10 C11 1.396(3)
C12 C13 1.396(3)
C12 C17 1.485(3)
C13 C14 1.378(3)
C14 C15 1.386(3)
C15 C16 1.382(3)
C17 C18 1.387(3)
C17 C22 1.403(3)
C18 C19 1.398(3)
C19 C20 1.381(4)
C20 C21 1.380(4)
C21 C22 1.389(3)
C23 C24 1.405(3)
C23 C27 1.463(3)
C23 C28 1.494(3)
C24 C25 1.458(3)
C24 C29 1.496(3)
C25 C26 1.427(3)
C25 C30 1.495(3)
C26 C27 1.435(3)
C26 C31 1.498(3)
C27 C32 1.498(3)
